data_7222624
loop_
_publ_author_name
'Botar, A.'
'Fuchs, J.'

_publ_section_title
;
 Kristallstrukturen und Schwingungsspektren des heteropolysulfats (N(C
 H3)4)6 S2 V2 W16 O62 und des vanadowolframats Na (N (C H3)4)2 V W5 O19 H2
 O
;
_journal_name_full
;
Zeitschrift fuer Naturforschung, Teil B. Anorganische Chemie, Organische 
Chemie (33,1978-41,1986)
;
_journal_page_first 806
_journal_page_last 814
_journal_volume 37
_journal_year 1982
_chemical_formula_sum 'C24 H72 N6 O62 S2 V2 W16'
_chemical_name_systematic '(N (C H3)4)6 (S2 V2 W16 O62)'
_space_group_IT_number 14
_symmetry_space_group_name_Hall '-P 2ybc'
_symmetry_space_group_name_H-M 'P 1 21/c 1'
_cell_angle_alpha 90
_cell_angle_beta 91.37
_cell_angle_gamma 90
_cell_formula_units_Z 4
_cell_length_a 13.361
_cell_length_b 25.378
_cell_length_c 28.8469
_cell_volume 9778.480
_citation_journal_id_ASTM ZNBAD2
_cod_data_source_file Botar_ZNBAD2_1982_203.cif
_cod_data_source_block C24H72N6O62S2V2W16
_cod_original_cell_volume 9778.48
_cod_database_code 7222624

loop_
_symmetry_equiv_pos_as_xyz
x,y,z
-x,y+1/2,-z+1/2
-x,-y,-z
x,-y-1/2,z-1/2

loop_
_atom_site_label
_atom_site_type_symbol
_atom_site_fract_x
_atom_site_fract_y
_atom_site_fract_z
_atom_site_occupancy
_atom_site_U_iso_or_equiv
W12 W+6 0.63362 0.00022 0.20041 1 0.0
W15 W+6 0.87348 -0.01123 0.38554 0.833 0.0
O16 O-2 0.545 -0.048 0.407 1 0.0
C15 C 0.803 0.452 0.364 1 0.0
O44 O-2 0.65 -0.065 0.233 1 0.0
O8 O-2 0.369 0.209 0.364 1 0.0
W6 W+6 0.87643 0.10549 0.46382 0.833 0.0
O42 O-2 0.888 0.064 0.2 1 0.0
W7 W+6 0.60181 0.11416 0.45285 0.833 0.0
O2 O-2 0.738 0.238 0.553 1 0.0
O17 O-2 0.369 0.07 0.267 1 0.0
V14 V+5 0.02071 0.05594 0.3098 0.167 0.0
W10 W+6 0.88828 -0.00799 0.21073 1 0.0
O48 O-2 0.648 0.073 0.19 1 0.0
W1 W+6 0.89371 0.29799 0.41816 1 0.0
O39 O-2 0.552 0.22 0.315 1 0.0
O15 O-2 0.091 0.436 0.08 1 0.0
V13 V+5 0.90215 0.13828 0.21648 0.167 0.0
O29 O-2 0.661 0.284 0.471 1 0.0
W9 W+6 0.65006 0.26364 0.28553 0.833 0.0
O56 O-2 0.767 0.206 0.328 1 0.0
W14 W+6 0.02071 0.05594 0.3098 0.833 0.0
W8 W+6 0.49254 0.18904 0.36679 0.833 0.0
O10 O-2 0.967 -0.032 0.17 1 0.0
W13 W+6 0.90215 0.13828 0.21648 0.833 0.0
C3 C 0.312 0.044 0.484 1 0.0
V15 V+5 0.87348 -0.01123 0.38554 0.167 0.0
W16 W+6 0.59916 -0.00201 0.37434 0.833 0.0
O4 O-2 0.991 0.295 0.272 1 0.0
O6 O-2 0.914 0.076 0.515 1 0.0
C11 C 0.341 0.342 0.352 1 0.0
V9 V+5 0.65006 0.26364 0.28553 0.167 0.0
C18 C 0.83 0.131 0.07 1 0.0
O12 O-2 0.561 -0.021 0.154 1 0.0
W2 W+6 0.74854 0.22946 0.49392 1 0.0
O54 O-2 0.55 0.123 0.248 1 0.0
C16 C 0.805 0.403 0.307 1 0.0
O1 O-2 0.975 0.35 0.431 1 0.0
O28 O-2 0.978 0.236 0.416 1 0.0
C14 C 0.781 0.506 0.3 1 0.0
O43 O-2 0.971 0.007 0.262 1 0.0
C10 C 0.221 0.393 0.404 1 0.0
O58 O-2 0.66 0.157 0.383 1 0.0
O32 O-2 0.546 0.248 0.4 1 0.0
C17 C 0.763 0.046 0.079 1 0.0
O55 O-2 0.76 0.233 0.406 1 0.0
O34 O-2 0.986 0.208 0.331 1 0.0
O38 O-2 0.493 0.153 0.424 1 0.0
V7 V+5 0.60181 0.11416 0.45285 0.167 0.0
N1 N+1 0.265 0.037 0.442 1 0.0
C22 C 0.817 0.304 0.17 1 0.0
O21 O-2 0.89523 0.048 0.424 1 0.0
O36 O-2 0.995 0.136 0.444 1 0.0
V5 V+5 0.02316 0.17354 0.38849 0.167 0.0
C6 C 0.182 0.241 0.213 1 0.0
S2 S+6 0.7555 0.0661 0.2952 1 0.0
O47 O-2 0.544 0.022 0.245 1 0.0
N5 N+1 0.762 0.093 0.054 1 0.0
O52 O-2 0.735 -0.003 0.396 1 0.0
S1 S+6 0.7583 0.185 0.3761 1 0.0
O25 O-2 0.853 0.278 0.479 1 0.0
N2 N+1 0.244 0.202 0.234 1 0.0
O18 O-2 0.575 0.167 0.162 1 0.0
V4 V+5 0.90575 0.25535 0.29608 0.167 0.0
O46 O-2 0.642 -0.048 0.326 1 0.0
W11 W+6 0.74239 -0.07604 0.28662 1 0.0
C2 C 0.298 0.072 0.403 1 0.0
O60 O-2 0.768 0.114 0.267 1 0.0
C1 C 0.164 0.041 0.444 1 0.0
N4 N+1 0.752 0.453 0.32 1 0.0
C19 C 0.774 0.082 0.005 1 0.0
W5 W+6 0.02316 0.17354 0.38849 0.833 0.0
O11 O-2 0.267 0.359 0.206 1 0.0
O9 O-2 0.586 0.309 0.255 1 0.0
O62 O-2 0.659 0.066 0.32 1 0.0
O14 O-2 0.142 0.051 0.302 1 0.0
O51 O-2 0.996 0.003 0.356 1 0.0
W18 W+6 0.64601 0.14618 0.20693 0.833 0.0
C23 C 0.996 0.364 0.186 1 0.0
C7 C 0.209 0.179 0.278 1 0.0
O13 O-2 0.989 0.158 0.178 1 0.0
O37 O-2 0.738 0.09 0.46 1 0.0
C5 C 0.355 0.216 0.242 1 0.0
O22 O-2 0.583 0.059 0.411 1 0.0
N3 N+1 0.242 0.343 0.382 1 0.0
C20 C 0.647 0.113 0.053 1 0.0
O26 O-2 0.771 0.336 0.413 1 0.0
W17 W+6 0.49026 0.07115 0.28863 0.833 0.0
C4 C 0.296 -0.022 0.432 1 0.0
N6 N+1 0.91 0.34 0.151 1 0.0
O45 O-2 0.836 -0.053 0.332 1 0.0
O50 O-2 0.778 0.152 0.184 1 0.0
O31 O-2 0.642 0.179 0.479 1 0.0
O61 O-2 0.84 0.061 0.329 1 0.0
O23 O-2 0.48 0.126 0.334 1 0.0
O3 O-2 0.565 0.359 0.414 1 0.0
C21 C 0.903 0.363 0.101 1 0.0
C24 C 0.972 0.299 0.144 1 0.0
O7 O-2 0.546 0.086 0.5 1 0.0
W4 W+6 0.90575 0.25535 0.29608 0.833 0.0
O53 O-2 0.493 0.019 0.333 1 0.0
V8 V+5 0.49254 0.18904 0.36679 0.167 0.0
O49 O-2 0.985 0.11 0.267 1 0.0
V17 V+5 0.49026 0.07115 0.28863 0.167 0.0
V16 V+5 0.59916 -0.00201 0.37434 0.167 0.0
W3 W+6 0.6383 0.30497 0.40852 1 0.0
O33 O-2 0.66 0.303 0.344 1 0.0
C9 C 0.236 0.302 0.416 1 0.0
C8 C 0.24 0.148 0.209 1 0.0
O24 O-2 0.66 0.21 0.241 1 0.0
O5 O-2 0.147 0.186 0.392 1 0.0
C12 C 0.168 0.328 0.345 1 0.0
O27 O-2 0.894 0.294 0.351 1 0.0
V18 V+5 0.64601 0.14618 0.20693 0.167 0.0
O40 O-2 0.849 -0.071 0.243 1 0.0
O20 O-2 0.027 0.109 0.355 1 0.0
O19 O-2 0.893 0.201 0.248 1 0.0
O59 O-2 0.753 0.02 0.263 1 0.0
O57 O-2 0.843 0.151 0.389 1 0.0
V6 V+5 0.87643 0.10549 0.46382 0.167 0.0
O41 O-2 0.764 -0.013 0.177 1 0.0
O35 O-2 0.784 0.287 0.273 1 0.0
C13 C 0.652 0.446 0.312 1 0.0
O30 O-2 0.841 0.173 0.488 1 0.0
